data_7112394
loop_
_publ_author_name
'El Ghachtouli, Sanae'
'Ching, H. Y. Vincent'
'Lassalle-Kaiser, Benedikt'
'Guillot, R\'egis'
'Leto, Domenick F.'
'Chattopadhyay, Swarup'
'Jackson, Timothy A.'
'Dorlet, Pierre'
'Anxolab\'eh\`ere-Mallart, Elodie'

_publ_section_title
;
 Electrochemical formation of Mn(III)-peroxo complexes supported by
 pentadentate amino pyridine and imidazole ligands.
;
_journal_issue 50
_journal_name_full 'Chemical communications (Cambridge, England)'
_journal_page_first 5696
_journal_page_last 5698
_journal_paper_doi 10.1039/c3cc41300d
_journal_volume 49
_journal_year 2013
_chemical_formula_moiety '(C18 H28 Cl Mn N8), (F6 P), 0.5(C H4 O) '
_chemical_formula_sum 'C18.5 H30 Cl F6 Mn N8 O0.5 P'
_chemical_formula_weight 607.86
_chemical_name_systematic
;
?
;
_space_group_IT_number 2
_symmetry_cell_setting triclinic
_symmetry_Int_Tables_number 2
_symmetry_space_group_name_Hall '-P 1'
_symmetry_space_group_name_H-M 'P -1'
_atom_sites_solution_hydrogens geom
_atom_sites_solution_primary direct
_atom_sites_solution_secondary difmap
_audit_creation_method SHELXL-97
_cell_angle_alpha 97.998(3)
_cell_angle_beta 98.664(3)
_cell_angle_gamma 115.391(2)
_cell_formula_units_Z 2
_cell_length_a 9.5092(12)
_cell_length_b 10.8499(13)
_cell_length_c 14.270(3)
_cell_measurement_reflns_used 7418
_cell_measurement_temperature 100(1)
_cell_measurement_theta_max 26.12
_cell_measurement_theta_min 4.26
_cell_volume 1280.2(4)
_computing_cell_refinement 'Bruker SMART'
_computing_data_collection 'Bruker SMART'
_computing_data_reduction 'Bruker SAINT'
_computing_structure_refinement 'SHELXL-97 (Sheldrick, 1997)'
_computing_structure_solution 'SHELXS-97 (Sheldrick, 1997)'
_diffrn_ambient_temperature 100(1)
_diffrn_measured_fraction_theta_full 0.978
_diffrn_measured_fraction_theta_max 0.801
_diffrn_measurement_device_type 'CCD area detector'
_diffrn_measurement_method 'phi and omega scans'
_diffrn_radiation_monochromator graphite
_diffrn_radiation_source 'fine-focus sealed tube'
_diffrn_radiation_type MoK\a
_diffrn_radiation_wavelength 0.71073
_diffrn_reflns_av_R_equivalents 0.0215
_diffrn_reflns_av_sigmaI/netI 0.0300
_diffrn_reflns_limit_h_max 15
_diffrn_reflns_limit_h_min -16
_diffrn_reflns_limit_k_max 18
_diffrn_reflns_limit_k_min -16
_diffrn_reflns_limit_l_max 16
_diffrn_reflns_limit_l_min -24
_diffrn_reflns_number 24974
_diffrn_reflns_theta_full 25.00
_diffrn_reflns_theta_max 38.82
_diffrn_reflns_theta_min 1.48
_exptl_absorpt_coefficient_mu 0.753
_exptl_absorpt_correction_T_max 0.952
_exptl_absorpt_correction_T_min 0.821
_exptl_absorpt_correction_type psi-scan
_exptl_absorpt_process_details SADABS
_exptl_crystal_colour colourless
_exptl_crystal_density_diffrn 1.577
_exptl_crystal_density_method 'not measured'
_exptl_crystal_description plate
_exptl_crystal_F_000 624
_exptl_crystal_size_max 0.350
_exptl_crystal_size_mid 0.210
_exptl_crystal_size_min 0.060
_refine_diff_density_max 1.369
_refine_diff_density_min -1.153
_refine_diff_density_rms 0.123
_refine_ls_extinction_method none
_refine_ls_goodness_of_fit_ref 1.025
_refine_ls_hydrogen_treatment mixed
_refine_ls_matrix_type full
_refine_ls_number_parameters 342
_refine_ls_number_reflns 11793
_refine_ls_number_restraints 2
_refine_ls_restrained_S_all 1.025
_refine_ls_R_factor_all 0.0602
_refine_ls_R_factor_gt 0.0486
_refine_ls_shift/su_max 0.002
_refine_ls_shift/su_mean 0.000
_refine_ls_structure_factor_coef Fsqd
_refine_ls_weighting_details 'calc w=1/[\s^2^(Fo^2^)+(0.0890P)^2^+0.7313P] where P=(Fo^2^+2Fc^2^)/3'
_refine_ls_weighting_scheme calc
_refine_ls_wR_factor_gt 0.1303
_refine_ls_wR_factor_ref 0.1414
_reflns_number_gt 9887
_reflns_number_total 11793
_reflns_threshold_expression >2sigma(I)
_cod_data_source_file c3cc41300d.txt
_cod_data_source_block 769GuillotICMMO
_cod_original_cell_volume 1280.2(3)
_cod_original_formula_sum 'C18.50 H30 Cl F6 Mn N8 O0.50 P'
_cod_database_code 7112394

loop_
_symmetry_equiv_pos_as_xyz
'x, y, z'
'-x, -y, -z'

loop_
_atom_site_label
_atom_site_type_symbol
_atom_site_fract_x
_atom_site_fract_y
_atom_site_fract_z
_atom_site_U_iso_or_equiv
_atom_site_adp_type
_atom_site_occupancy
_atom_site_symmetry_multiplicity
_atom_site_calc_flag
_atom_site_refinement_flags
C100 C 0.1310(4) 0.1110(4) 0.1334(3) 0.0293(7) Uani 0.50 1 d PD
H10A H 0.2371 0.1716 0.1283 0.044 Uiso 0.50 1 calc PR
H10B H 0.1363 0.0512 0.1760 0.044 Uiso 0.50 1 calc PR
H10C H 0.0837 0.1665 0.1593 0.044 Uiso 0.50 1 calc PR
O1 O 0.0467(3) 0.0370(3) 0.05009(19) 0.0285(6) Uani 0.50 1 d PD
H1 H 0.012(6) -0.0508(17) 0.048(3) 0.043 Uiso 0.50 1 d PD
C1 C 0.53140(15) 0.29354(13) 0.30594(10) 0.0138(2) Uani 1 1 d .
H1A H 0.4263 0.2477 0.2617 0.017 Uiso 1 1 calc R
H1B H 0.5192 0.3241 0.3700 0.017 Uiso 1 1 calc R
C2 C 0.59790(15) 0.18914(13) 0.31022(9) 0.0137(2) Uani 1 1 d .
H2A H 0.6985 0.2322 0.3588 0.016 Uiso 1 1 calc R
H2B H 0.5236 0.1086 0.3299 0.016 Uiso 1 1 calc R
C3 C 0.77153(14) 0.52263(13) 0.35151(9) 0.0134(2) Uani 1 1 d .
H3A H 0.8108 0.4767 0.3946 0.016 Uiso 1 1 calc R
H3B H 0.7371 0.5813 0.3894 0.016 Uiso 1 1 calc R
C4 C 0.90168(14) 0.61020(13) 0.30635(9) 0.01281(19) Uani 1 1 d .
C5 C 1.04778(16) 0.67962(14) 0.20335(10) 0.0160(2) Uani 1 1 d .
H5 H 1.0832 0.6836 0.1460 0.019 Uiso 1 1 calc R
C6 C 1.12709(16) 0.77491(14) 0.28976(11) 0.0171(2) Uani 1 1 d .
H6 H 1.2253 0.8545 0.3025 0.021 Uiso 1 1 calc R
C7 C 1.06958(17) 0.79526(16) 0.45742(11) 0.0200(2) Uani 1 1 d .
H7A H 0.9927 0.8274 0.4689 0.030 Uiso 1 1 calc R
H7B H 1.1749 0.8734 0.4756 0.030 Uiso 1 1 calc R
H7C H 1.0654 0.7281 0.4956 0.030 Uiso 1 1 calc R
C8 C 0.54209(15) 0.48027(13) 0.22667(9) 0.0137(2) Uani 1 1 d .
H8A H 0.6105 0.5786 0.2308 0.016 Uiso 1 1 calc R
H8B H 0.4581 0.4732 0.2599 0.016 Uiso 1 1 calc R
C9 C 0.47034(14) 0.40384(13) 0.12256(9) 0.01301(19) Uani 1 1 d .
C10 C 0.43924(16) 0.28379(14) -0.01998(10) 0.0168(2) Uani 1 1 d .
H10 H 0.4542 0.2305 -0.0708 0.020 Uiso 1 1 calc R
C11 C 0.32113(16) 0.32436(15) -0.02641(10) 0.0178(2) Uani 1 1 d .
H11 H 0.2421 0.3044 -0.0815 0.021 Uiso 1 1 calc R
C12 C 0.24402(16) 0.46656(17) 0.09186(12) 0.0203(3) Uani 1 1 d .
H12A H 0.2996 0.5346 0.1524 0.031 Uiso 1 1 calc R
H12B H 0.1441 0.3964 0.0989 0.031 Uiso 1 1 calc R
H12C H 0.2239 0.5120 0.0421 0.031 Uiso 1 1 calc R
C13 C 0.47254(16) 0.03479(14) 0.14878(11) 0.0180(2) Uani 1 1 d .
H13A H 0.4909 0.0110 0.0860 0.027 Uiso 1 1 calc R
H13B H 0.3963 0.0709 0.1425 0.027 Uiso 1 1 calc R
H13C H 0.4315 -0.0473 0.1748 0.027 Uiso 1 1 calc R
C14 C 0.73664(15) 0.08150(13) 0.22762(10) 0.0149(2) Uani 1 1 d .
H14A H 0.7356 0.0327 0.1650 0.018 Uiso 1 1 calc R
H14B H 0.7048 0.0149 0.2687 0.018 Uiso 1 1 calc R
C15 C 0.90100(14) 0.19768(13) 0.27376(9) 0.01313(19) Uani 1 1 d .
C16 C 1.10035(15) 0.40549(15) 0.32085(10) 0.0166(2) Uani 1 1 d .
H16 H 1.1617 0.5019 0.3309 0.020 Uiso 1 1 calc R
C17 C 1.15264(15) 0.31661(16) 0.35368(11) 0.0192(2) Uani 1 1 d .
H17 H 1.2545 0.3404 0.3894 0.023 Uiso 1 1 calc R
C18 C 1.02410(19) 0.05260(18) 0.33465(14) 0.0254(3) Uani 1 1 d .
H18A H 0.9226 -0.0100 0.3448 0.038 Uiso 1 1 calc R
H18B H 1.1077 0.0708 0.3897 0.038 Uiso 1 1 calc R
H18C H 1.0423 0.0105 0.2770 0.038 Uiso 1 1 calc R
N1 N 0.63667(12) 0.41745(11) 0.27289(8) 0.01189(17) Uani 1 1 d .
N2 N 0.62435(12) 0.14189(11) 0.21484(8) 0.01274(17) Uani 1 1 d .
N3 N 0.90565(13) 0.57555(12) 0.21431(8) 0.01371(18) Uani 1 1 d .
N4 N 0.53275(13) 0.33444(12) 0.07379(8) 0.01417(18) Uani 1 1 d .
N5 N 0.94185(13) 0.32968(12) 0.27030(9) 0.01504(19) Uani 1 1 d .
N6 N 1.03274(13) 0.72994(12) 0.35463(9) 0.01454(18) Uani 1 1 d .
N7 N 0.34222(13) 0.40049(12) 0.06464(9) 0.01483(19) Uani 1 1 d .
N8 N 1.02361(13) 0.18406(13) 0.32315(9) 0.01603(19) Uani 1 1 d .
Cl Cl 0.81753(4) 0.24081(4) 0.01950(2) 0.01834(7) Uani 1 1 d .
Mn Mn 0.75597(2) 0.343915(19) 0.156166(14) 0.01127(5) Uani 1 1 d .
F1 F 0.44158(14) 0.70597(12) 0.31322(8) 0.0273(2) Uani 1 1 d .
F2 F 0.52359(13) 0.63507(11) 0.44371(9) 0.0269(2) Uani 1 1 d .
F3 F 0.70332(13) 0.81323(13) 0.39327(10) 0.0321(2) Uani 1 1 d .
F4 F 0.55173(16) 0.92683(11) 0.40424(9) 0.0324(2) Uani 1 1 d .
F5 F 0.63284(12) 0.85675(12) 0.53477(8) 0.0272(2) Uani 1 1 d .
F6 F 0.37151(11) 0.74692(11) 0.45513(8) 0.02366(19) Uani 1 1 d .
P P 0.53632(4) 0.78120(4) 0.42379(3) 0.01471(7) Uani 1 1 d .

loop_
_atom_site_aniso_label
_atom_site_aniso_U_11
_atom_site_aniso_U_22
_atom_site_aniso_U_33
_atom_site_aniso_U_23
_atom_site_aniso_U_13
_atom_site_aniso_U_12
C100 0.0194(14) 0.0401(19) 0.0232(14) 0.0088(13) 0.0045(11) 0.0088(13)
O1 0.0190(10) 0.0605(18) 0.0243(11) 0.0288(12) 0.0143(8) 0.0261(12)
C1 0.0078(4) 0.0146(5) 0.0164(5) 0.0070(4) 0.0040(4) 0.0015(4)
C2 0.0100(5) 0.0137(5) 0.0140(5) 0.0059(4) 0.0025(4) 0.0019(4)
C3 0.0085(5) 0.0139(5) 0.0122(5) 0.0028(4) 0.0010(3) 0.0005(4)
C4 0.0070(4) 0.0116(5) 0.0144(5) 0.0030(4) 0.0006(3) 0.0000(4)
C5 0.0098(5) 0.0146(5) 0.0191(6) 0.0064(4) 0.0038(4) 0.0006(4)
C6 0.0087(5) 0.0139(5) 0.0220(6) 0.0047(4) 0.0027(4) -0.0009(4)
C7 0.0139(5) 0.0177(6) 0.0177(6) -0.0019(4) -0.0022(4) 0.0014(5)
C8 0.0089(5) 0.0140(5) 0.0154(5) 0.0043(4) 0.0009(4) 0.0030(4)
C9 0.0059(4) 0.0118(5) 0.0157(5) 0.0052(4) 0.0000(3) -0.0008(4)
C10 0.0108(5) 0.0160(5) 0.0144(5) 0.0036(4) -0.0017(4) -0.0005(4)
C11 0.0093(5) 0.0182(5) 0.0169(5) 0.0057(4) -0.0027(4) -0.0005(4)
C12 0.0085(5) 0.0251(6) 0.0267(7) 0.0101(5) 0.0030(4) 0.0062(5)
C13 0.0085(5) 0.0148(5) 0.0195(6) 0.0017(4) -0.0022(4) -0.0022(4)
C14 0.0095(5) 0.0118(5) 0.0180(5) 0.0032(4) -0.0001(4) 0.0012(4)
C15 0.0075(4) 0.0142(5) 0.0142(5) 0.0044(4) 0.0007(3) 0.0020(4)
C16 0.0068(5) 0.0173(5) 0.0174(5) 0.0036(4) 0.0000(4) -0.0008(4)
C17 0.0059(5) 0.0250(6) 0.0210(6) 0.0085(5) 0.0007(4) 0.0019(4)
C18 0.0170(6) 0.0266(7) 0.0370(9) 0.0177(6) 0.0060(6) 0.0111(6)
N1 0.0065(4) 0.0117(4) 0.0133(4) 0.0043(3) 0.0010(3) 0.0004(3)
N2 0.0061(4) 0.0117(4) 0.0139(4) 0.0026(3) -0.0005(3) -0.0009(3)
N3 0.0084(4) 0.0121(4) 0.0151(4) 0.0035(3) 0.0019(3) -0.0001(3)
N4 0.0093(4) 0.0141(4) 0.0137(4) 0.0036(3) -0.0006(3) 0.0014(4)
N5 0.0074(4) 0.0123(4) 0.0181(5) 0.0021(4) -0.0017(3) -0.0002(3)
N6 0.0079(4) 0.0119(4) 0.0164(5) 0.0016(3) -0.0003(3) -0.0006(3)
N7 0.0057(4) 0.0148(4) 0.0183(5) 0.0067(4) -0.0005(3) -0.0002(3)
N8 0.0079(4) 0.0200(5) 0.0197(5) 0.0097(4) 0.0031(3) 0.0044(4)
Cl 0.01113(13) 0.01759(14) 0.01794(14) -0.00038(10) 0.00442(10) 0.00007(11)
Mn 0.00625(8) 0.01107(9) 0.01128(8) 0.00276(6) 0.00011(5) -0.00015(6)
F1 0.0275(5) 0.0303(5) 0.0191(4) -0.0004(4) 0.0002(4) 0.0122(4)
F2 0.0282(5) 0.0203(4) 0.0384(6) 0.0165(4) 0.0142(4) 0.0117(4)
F3 0.0159(4) 0.0380(6) 0.0421(7) 0.0176(5) 0.0169(4) 0.0065(4)
F4 0.0482(7) 0.0176(4) 0.0337(6) 0.0133(4) 0.0129(5) 0.0138(5)
F5 0.0149(4) 0.0292(5) 0.0209(4) 0.0044(4) -0.0022(3) -0.0023(4)
F6 0.0102(4) 0.0287(5) 0.0272(5) 0.0029(4) 0.0043(3) 0.0056(3)
P 0.00899(13) 0.01285(14) 0.01839(15) 0.00614(11) 0.00308(10) 0.00080(11)

loop_
_atom_type_symbol
_atom_type_description
_atom_type_scat_dispersion_real
_atom_type_scat_dispersion_imag
_atom_type_scat_source
C C 0.0031 0.0016 'International Tables Vol C Tables 4.2.6.8 and 6.1.1.4'
H H 0.0000 0.0000 'International Tables Vol C Tables 4.2.6.8 and 6.1.1.4'
N N 0.0061 0.0033 'International Tables Vol C Tables 4.2.6.8 and 6.1.1.4'
F F 0.0176 0.0103 'International Tables Vol C Tables 4.2.6.8 and 6.1.1.4'
P P 0.1026 0.0946 'International Tables Vol C Tables 4.2.6.8 and 6.1.1.4'
Cl Cl 0.1495 0.1591 'International Tables Vol C Tables 4.2.6.8 and 6.1.1.4'
Mn Mn 0.3385 0.7311 'International Tables Vol C Tables 4.2.6.8 and 6.1.1.4'
O O 0.0109 0.0061 'International Tables Vol C Tables 4.2.6.8 and 6.1.1.4'

loop_
_geom_angle_atom_site_label_1
_geom_angle_atom_site_label_2
_geom_angle_atom_site_label_3
_geom_angle
_geom_angle_site_symmetry_1
_geom_angle_site_symmetry_3
O1 C100 H10A 109.5 . .
O1 C100 H10B 109.5 . .
H10A C100 H10B 109.5 . .
O1 C100 H10C 109.5 . .
H10A C100 H10C 109.5 . .
H10B C100 H10C 109.5 . .
C100 O1 O1 174.7(4) . 2
C100 O1 H1 111(2) . .
O1 O1 H1 74(2) 2 .
N1 C1 C2 112.10(10) . .
N1 C1 H1A 109.2 . .
C2 C1 H1A 109.2 . .
N1 C1 H1B 109.2 . .
C2 C1 H1B 109.2 . .
H1A C1 H1B 107.9 . .
N2 C2 C1 111.76(10) . .
N2 C2 H2A 109.3 . .
C1 C2 H2A 109.3 . .
N2 C2 H2B 109.3 . .
C1 C2 H2B 109.3 . .
H2A C2 H2B 107.9 . .
N1 C3 C4 108.22(10) . .
N1 C3 H3A 110.1 . .
C4 C3 H3A 110.1 . .
N1 C3 H3B 110.1 . .
C4 C3 H3B 110.1 . .
H3A C3 H3B 108.4 . .
N3 C4 N6 111.32(11) . .
N3 C4 C3 123.86(11) . .
N6 C4 C3 124.75(12) . .
C6 C5 N3 109.29(12) . .
C6 C5 H5 125.4 . .
N3 C5 H5 125.4 . .
C5 C6 N6 106.33(11) . .
C5 C6 H6 126.8 . .
N6 C6 H6 126.8 . .
N6 C7 H7A 109.5 . .
N6 C7 H7B 109.5 . .
H7A C7 H7B 109.5 . .
N6 C7 H7C 109.5 . .
H7A C7 H7C 109.5 . .
H7B C7 H7C 109.5 . .
N1 C8 C9 108.63(10) . .
N1 C8 H8A 110.0 . .
C9 C8 H8A 110.0 . .
N1 C8 H8B 110.0 . .
C9 C8 H8B 110.0 . .
H8A C8 H8B 108.3 . .
N4 C9 N7 111.22(12) . .
N4 C9 C8 122.64(11) . .
N7 C9 C8 126.07(12) . .
C11 C10 N4 109.18(13) . .
C11 C10 H10 125.4 . .
N4 C10 H10 125.4 . .
C10 C11 N7 106.46(12) . .
C10 C11 H11 126.8 . .
N7 C11 H11 126.8 . .
N7 C12 H12A 109.5 . .
N7 C12 H12B 109.5 . .
H12A C12 H12B 109.5 . .
N7 C12 H12C 109.5 . .
H12A C12 H12C 109.5 . .
H12B C12 H12C 109.5 . .
N2 C13 H13A 109.5 . .
N2 C13 H13B 109.5 . .
H13A C13 H13B 109.5 . .
N2 C13 H13C 109.5 . .
H13A C13 H13C 109.5 . .
H13B C13 H13C 109.5 . .
N2 C14 C15 108.61(10) . .
N2 C14 H14A 110.0 . .
C15 C14 H14A 110.0 . .
N2 C14 H14B 110.0 . .
C15 C14 H14B 110.0 . .
H14A C14 H14B 108.3 . .
N5 C15 N8 111.73(11) . .
N5 C15 C14 122.41(11) . .
N8 C15 C14 125.86(12) . .
C17 C16 N5 109.33(12) . .
C17 C16 H16 125.3 . .
N5 C16 H16 125.3 . .
C16 C17 N8 106.19(11) . .
C16 C17 H17 126.9 . .
N8 C17 H17 126.9 . .
N8 C18 H18A 109.5 . .
N8 C18 H18B 109.5 . .
H18A C18 H18B 109.5 . .
N8 C18 H18C 109.5 . .
H18A C18 H18C 109.5 . .
H18B C18 H18C 109.5 . .
C3 N1 C8 110.85(10) . .
C3 N1 C1 112.87(10) . .
C8 N1 C1 110.23(10) . .
C3 N1 Mn 105.26(7) . .
C8 N1 Mn 108.79(8) . .
C1 N1 Mn 108.63(8) . .
C13 N2 C14 108.53(10) . .
C13 N2 C2 110.81(10) . .
C14 N2 C2 110.40(10) . .
C13 N2 Mn 114.46(8) . .
C14 N2 Mn 105.63(7) . .
C2 N2 Mn 106.87(7) . .
C4 N3 C5 105.68(11) . .
C4 N3 Mn 109.91(8) . .
C5 N3 Mn 136.92(9) . .
C9 N4 C10 105.94(11) . .
C9 N4 Mn 115.60(8) . .
C10 N4 Mn 138.26(10) . .
C15 N5 C16 105.72(11) . .
C15 N5 Mn 110.93(8) . .
C16 N5 Mn 140.88(10) . .
C4 N6 C6 107.37(11) . .
C4 N6 C7 125.82(12) . .
C6 N6 C7 126.77(11) . .
C9 N7 C11 107.21(12) . .
C9 N7 C12 127.07(12) . .
C11 N7 C12 125.72(12) . .
C15 N8 C17 107.03(11) . .
C15 N8 C18 126.20(12) . .
C17 N8 C18 126.56(12) . .
N4 Mn N3 101.17(4) . .
N4 Mn N5 163.96(4) . .
N3 Mn N5 83.88(4) . .
N4 Mn N2 94.97(4) . .
N3 Mn N2 138.79(4) . .
N5 Mn N2 71.98(4) . .
N4 Mn N1 73.17(4) . .
N3 Mn N1 72.36(4) . .
N5 Mn N1 94.27(4) . .
N2 Mn N1 76.60(4) . .
N4 Mn Cl 96.05(3) . .
N3 Mn Cl 116.51(3) . .
N5 Mn Cl 95.20(3) . .
N2 Mn Cl 98.90(3) . .
N1 Mn Cl 167.68(3) . .
F4 P F1 90.17(7) . .
F4 P F6 91.02(7) . .
F1 P F6 90.56(6) . .
F4 P F5 89.95(7) . .
F1 P F5 179.53(6) . .
F6 P F5 89.88(6) . .
F4 P F2 179.15(7) . .
F1 P F2 90.14(6) . .
F6 P F2 89.77(6) . .
F5 P F2 89.73(6) . .
F4 P F3 90.20(7) . .
F1 P F3 89.82(7) . .
F6 P F3 178.72(6) . .
F5 P F3 89.73(6) . .
F2 P F3 89.01(6) . .

loop_
_geom_bond_atom_site_label_1
_geom_bond_atom_site_label_2
_geom_bond_distance
_geom_bond_site_symmetry_2
C100 O1 1.264(5) .
C100 H10A 0.9600 .
C100 H10B 0.9600 .
C100 H10C 0.9600 .
O1 O1 1.471(6) 2
O1 H1 0.859(18) .
C1 N1 1.4820(16) .
C1 C2 1.5194(19) .
C1 H1A 0.9700 .
C1 H1B 0.9700 .
C2 N2 1.4827(17) .
C2 H2A 0.9700 .
C2 H2B 0.9700 .
C3 N1 1.4699(16) .
C3 C4 1.5007(17) .
C3 H3A 0.9700 .
C3 H3B 0.9700 .
C4 N3 1.3258(17) .
C4 N6 1.3488(16) .
C5 C6 1.362(2) .
C5 N3 1.3893(16) .
C5 H5 0.9300 .
C6 N6 1.3785(18) .
C6 H6 0.9300 .
C7 N6 1.4559(19) .
C7 H7A 0.9600 .
C7 H7B 0.9600 .
C7 H7C 0.9600 .
C8 N1 1.4767(17) .
C8 C9 1.4922(18) .
C8 H8A 0.9700 .
C8 H8B 0.9700 .
C9 N4 1.3287(18) .
C9 N7 1.3487(17) .
C10 C11 1.367(2) .
C10 N4 1.3788(17) .
C10 H10 0.9300 .
C11 N7 1.3754(19) .
C11 H11 0.9300 .
C12 N7 1.4638(19) .
C12 H12A 0.9600 .
C12 H12B 0.9600 .
C12 H12C 0.9600 .
C13 N2 1.4729(16) .
C13 H13A 0.9600 .
C13 H13B 0.9600 .
C13 H13C 0.9600 .
C14 N2 1.4756(17) .
C14 C15 1.4949(17) .
C14 H14A 0.9700 .
C14 H14B 0.9700 .
C15 N5 1.3240(17) .
C15 N8 1.3444(17) .
C16 C17 1.365(2) .
C16 N5 1.3830(17) .
C16 H16 0.9300 .
C17 N8 1.3838(18) .
C17 H17 0.9300 .
C18 N8 1.460(2) .
C18 H18A 0.9600 .
C18 H18B 0.9600 .
C18 H18C 0.9600 .
N1 Mn 2.3820(11) .
N2 Mn 2.3550(11) .
N3 Mn 2.2421(11) .
N4 Mn 2.2194(11) .
N5 Mn 2.2885(12) .
Cl Mn 2.3866(5) .
F1 P 1.5970(11) .
F2 P 1.6063(10) .
F3 P 1.6155(11) .
F4 P 1.5913(11) .
F5 P 1.6056(11) .
F6 P 1.5975(10) .

loop_
_geom_torsion_atom_site_label_1
_geom_torsion_atom_site_label_2
_geom_torsion_atom_site_label_3
_geom_torsion_atom_site_label_4
_geom_torsion
N1 C1 C2 N2 -57.00(14)
N1 C3 C4 N3 -14.09(17)
N1 C3 C4 N6 169.23(12)
N3 C5 C6 N6 -0.39(16)
N1 C8 C9 N4 -24.20(16)
N1 C8 C9 N7 159.16(11)
N4 C10 C11 N7 -0.18(15)
N2 C14 C15 N5 -21.23(18)
N2 C14 C15 N8 158.47(13)
N5 C16 C17 N8 -0.32(16)
C4 C3 N1 C8 -78.42(13)
C4 C3 N1 C1 157.37(10)
C4 C3 N1 Mn 39.04(11)
C9 C8 N1 C3 149.94(10)
C9 C8 N1 C1 -84.36(12)
C9 C8 N1 Mn 34.66(11)
C2 C1 N1 C3 -81.70(13)
C2 C1 N1 C8 153.75(11)
C2 C1 N1 Mn 34.64(12)
C15 C14 N2 C13 166.33(11)
C15 C14 N2 C2 -72.03(13)
C15 C14 N2 Mn 43.15(11)
C1 C2 N2 C13 -79.00(13)
C1 C2 N2 C14 160.72(10)
C1 C2 N2 Mn 46.32(11)
N6 C4 N3 C5 -0.05(15)
C3 C4 N3 C5 -177.12(12)
N6 C4 N3 Mn 155.27(9)
C3 C4 N3 Mn -21.80(15)
C6 C5 N3 C4 0.28(16)
C6 C5 N3 Mn -144.63(12)
N7 C9 N4 C10 -0.23(14)
C8 C9 N4 C10 -177.32(11)
N7 C9 N4 Mn 175.51(8)
C8 C9 N4 Mn -1.59(15)
C11 C10 N4 C9 0.25(15)
C11 C10 N4 Mn -173.97(10)
N8 C15 N5 C16 -0.18(16)
C14 C15 N5 C16 179.55(12)
N8 C15 N5 Mn 165.89(9)
C14 C15 N5 Mn -14.37(16)
C17 C16 N5 C15 0.32(16)
C17 C16 N5 Mn -158.82(12)
N3 C4 N6 C6 -0.19(16)
C3 C4 N6 C6 176.85(12)
N3 C4 N6 C7 -177.78(13)
C3 C4 N6 C7 -0.7(2)
C5 C6 N6 C4 0.35(16)
C5 C6 N6 C7 177.91(13)
N4 C9 N7 C11 0.12(14)
C8 C9 N7 C11 177.09(12)
N4 C9 N7 C12 -179.05(12)
C8 C9 N7 C12 -2.1(2)
C10 C11 N7 C9 0.04(15)
C10 C11 N7 C12 179.23(12)
N5 C15 N8 C17 -0.01(16)
C14 C15 N8 C17 -179.74(13)
N5 C15 N8 C18 -175.03(14)
C14 C15 N8 C18 5.2(2)
C16 C17 N8 C15 0.21(16)
C16 C17 N8 C18 175.20(15)
C9 N4 Mn N3 -51.27(10)
C10 N4 Mn N3 122.57(13)
C9 N4 Mn N5 55.8(2)
C10 N4 Mn N5 -130.33(17)
C9 N4 Mn N2 90.63(9)
C10 N4 Mn N2 -95.54(14)
C9 N4 Mn N1 16.25(9)
C10 N4 Mn N1 -169.91(14)
C9 N4 Mn Cl -169.85(9)
C10 N4 Mn Cl 3.98(14)
C4 N3 Mn N4 100.06(9)
C5 N3 Mn N4 -116.00(14)
C4 N3 Mn N5 -64.54(9)
C5 N3 Mn N5 79.40(14)
C4 N3 Mn N2 -11.02(12)
C5 N3 Mn N2 132.92(13)
C4 N3 Mn N1 31.93(8)
C5 N3 Mn N1 175.87(14)
C4 N3 Mn Cl -157.31(8)
C5 N3 Mn Cl -13.37(15)
C15 N5 Mn N4 65.4(2)
C16 N5 Mn N4 -136.12(17)
C15 N5 Mn N3 174.86(10)
C16 N5 Mn N3 -26.68(15)
C15 N5 Mn N2 28.71(9)
C16 N5 Mn N2 -172.83(16)
C15 N5 Mn N1 103.13(9)
C16 N5 Mn N1 -98.41(16)
C15 N5 Mn Cl -68.98(9)
C16 N5 Mn Cl 89.49(15)
C13 N2 Mn N4 31.51(10)
C14 N2 Mn N4 150.84(8)
C2 N2 Mn N4 -91.58(8)
C13 N2 Mn N3 144.75(9)
C14 N2 Mn N3 -95.92(9)
C2 N2 Mn N3 21.66(11)
C13 N2 Mn N5 -158.04(10)
C14 N2 Mn N5 -38.71(8)
C2 N2 Mn N5 78.88(8)
C13 N2 Mn N1 102.88(10)
C14 N2 Mn N1 -137.79(8)
C2 N2 Mn N1 -20.21(7)
C13 N2 Mn Cl -65.43(9)
C14 N2 Mn Cl 53.90(8)
C2 N2 Mn Cl 171.49(7)
C3 N1 Mn N4 -146.88(8)
C8 N1 Mn N4 -28.03(7)
C1 N1 Mn N4 91.98(8)
C3 N1 Mn N3 -38.90(8)
C8 N1 Mn N3 79.94(8)
C1 N1 Mn N3 -160.05(8)
C3 N1 Mn N5 43.29(8)
C8 N1 Mn N5 162.14(8)
C1 N1 Mn N5 -77.85(8)
C3 N1 Mn N2 113.62(8)
C8 N1 Mn N2 -127.54(8)
C1 N1 Mn N2 -7.53(7)
C3 N1 Mn Cl -176.58(10)
C8 N1 Mn Cl -57.73(17)
C1 N1 Mn Cl 62.28(17)
